data_7215869
loop_
_publ_author_name
'Khanna, Shruti'
'Verma, Sandeep'

_publ_section_title
;
 Crystal engineering with a purine rare tautomer: structures and
 luminescence properties
;
_journal_issue 29
_journal_name_full CrystEngComm
_journal_page_first 6680
_journal_paper_doi 10.1039/c4ce00611a
_journal_volume 16
_journal_year 2014
_chemical_formula_sum 'C31 H38 Cd N10 O8'
_chemical_formula_weight 791.11
_chemical_name_systematic
;
 ?
;
_space_group_IT_number 2
_symmetry_cell_setting triclinic
_symmetry_space_group_name_Hall '-P 1'
_symmetry_space_group_name_H-M 'P -1'
_atom_sites_solution_hydrogens geom
_atom_sites_solution_primary direct
_atom_sites_solution_secondary difmap
_audit_creation_method SHELXL-97
_cell_angle_alpha 109.391(3)
_cell_angle_beta 92.323(2)
_cell_angle_gamma 97.053(2)
_cell_formula_units_Z 2
_cell_length_a 9.8188(12)
_cell_length_b 11.2793(13)
_cell_length_c 16.186(2)
_cell_measurement_reflns_used 5755
_cell_measurement_temperature 100(2)
_cell_measurement_theta_max 25.0
_cell_measurement_theta_min 4.1
_cell_volume 1671.8(4)
_computing_structure_refinement 'SHELXL-97 (Sheldrick, 1997)'
_diffrn_ambient_temperature 100(2)
_diffrn_measured_fraction_theta_full 0.973
_diffrn_measured_fraction_theta_max 0.973
_diffrn_radiation_monochromator graphite
_diffrn_radiation_source 'fine-focus sealed tube'
_diffrn_radiation_type MoK\a
_diffrn_radiation_wavelength 0.71073
_diffrn_reflns_av_R_equivalents 0.0226
_diffrn_reflns_av_sigmaI/netI 0.0448
_diffrn_reflns_limit_h_max 11
_diffrn_reflns_limit_h_min -11
_diffrn_reflns_limit_k_max 10
_diffrn_reflns_limit_k_min -13
_diffrn_reflns_limit_l_max 19
_diffrn_reflns_limit_l_min -10
_diffrn_reflns_number 8746
_diffrn_reflns_theta_full 25.03
_diffrn_reflns_theta_max 25.03
_diffrn_reflns_theta_min 4.09
_exptl_absorpt_coefficient_mu 0.720
_exptl_absorpt_correction_T_max 0.8754
_exptl_absorpt_correction_T_min 0.8577
_exptl_absorpt_correction_type psi-scan
_exptl_absorpt_process_details '(North et al., 1968)'
_exptl_crystal_colour colorless
_exptl_crystal_density_diffrn 1.572
_exptl_crystal_density_method 'not measured'
_exptl_crystal_description needle
_exptl_crystal_F_000 812
_exptl_crystal_size_max 0.22
_exptl_crystal_size_mid 0.20
_exptl_crystal_size_min 0.19
_refine_diff_density_max 0.812
_refine_diff_density_min -0.863
_refine_diff_density_rms 0.180
_refine_ls_extinction_method none
_refine_ls_goodness_of_fit_ref 1.188
_refine_ls_hydrogen_treatment constr
_refine_ls_matrix_type fullcycle
_refine_ls_number_parameters 459
_refine_ls_number_reflns 5755
_refine_ls_number_restraints 0
_refine_ls_restrained_S_all 1.188
_refine_ls_R_factor_all 0.0478
_refine_ls_R_factor_gt 0.0394
_refine_ls_shift/su_max 0.001
_refine_ls_shift/su_mean 0.000
_refine_ls_structure_factor_coef Fsqd
_refine_ls_weighting_details 'calc w=1/[\s^2^(Fo^2^)+(0.0564P)^2^+3.9624P] where P=(Fo^2^+2Fc^2^)/3'
_refine_ls_weighting_scheme calc
_refine_ls_wR_factor_gt 0.0960
_refine_ls_wR_factor_ref 0.1288
_reflns_number_gt 5089
_reflns_number_total 5755
_reflns_threshold_expression >2sigma(I)
_cod_data_source_file c4ce00611a2.cif
_cod_data_source_block complex4
_cod_depositor_comments
;
The following automatic conversions were performed:

'_symmetry_cell_setting' value 'Triclinic' changed to 'triclinic'
according to
/usr/data/users/saulius/crontab/automatic-downloads/rss-feeds/RSC/lib/dictionaries/cif_core.dic
dictionary named 'cif_core.dic' version 2.4.2 from 2011-04-26.

Automatic conversion script
Id: cif_fix_values 2281 2013-09-26 08:29:07Z andrius 

 Adding full bibliography for 7215866--7215869.cif.
;
_cod_original_cell_volume 1671.8(3)
_cod_database_code 7215869

loop_
_symmetry_equiv_pos_as_xyz
'x, y, z'
'-x, -y, -z'

loop_
_atom_site_label
_atom_site_type_symbol
_atom_site_fract_x
_atom_site_fract_y
_atom_site_fract_z
_atom_site_U_iso_or_equiv
_atom_site_adp_type
_atom_site_occupancy
_atom_site_symmetry_multiplicity
_atom_site_calc_flag
_atom_site_refinement_flags
Cd1 Cd 0.32566(3) 0.26720(3) 0.661599(19) 0.015 Uani 1 1 d .
O3 O 0.3760(3) 0.1376(3) 0.76150(19) 0.019 Uani 1 1 d .
O2 O 0.3753(3) 0.0596(3) 0.61749(19) 0.017 Uani 1 1 d .
O4 O 0.3878(3) 0.4339(3) 0.79362(19) 0.020 Uani 1 1 d .
C2' C -0.2959(5) 0.0370(4) 0.5985(3) 0.020 Uani 1 1 d .
H2' H -0.3848 -0.0052 0.5788 0.024 Uiso 1 1 calc R
O1 O 0.4564(3) 0.3474(3) 0.36123(19) 0.019 Uani 1 1 d .
O6 O 0.2621(4) 0.0576(4) 0.8900(2) 0.031 Uani 1 1 d .
H6 H 0.3010 0.0912 0.8578 0.047 Uiso 1 1 calc R
O5 O 0.2845(3) 0.4876(3) 0.6915(2) 0.020 Uani 1 1 d .
O1' O -0.1087(3) 0.1406(3) 0.4221(2) 0.025 Uani 1 1 d .
C12' C -0.3911(5) 0.3175(4) 0.9254(3) 0.023 Uani 1 1 d .
H12' H -0.4834 0.3129 0.9076 0.027 Uiso 1 1 calc R
O1W O 0.2592(3) 0.2239(3) 0.5194(2) 0.024 Uani 1 1 d .
C21 C 0.3615(6) 0.0188(5) 0.9381(4) 0.036 Uani 1 1 d .
H21A H 0.4246 0.0917 0.9735 0.054 Uiso 1 1 calc R
H21B H 0.4111 -0.0403 0.8979 0.054 Uiso 1 1 calc R
H21C H 0.3158 -0.0212 0.9754 0.054 Uiso 1 1 calc R
N9 N 0.7760(4) 0.3975(3) 0.6817(2) 0.014 Uani 1 1 d .
N1 N 0.6927(3) 0.4247(3) 0.4478(2) 0.014 Uani 1 1 d .
H1 H 0.6766 0.4296 0.3964 0.017 Uiso 1 1 calc R
N1' N -0.2225(3) 0.0757(3) 0.5404(2) 0.014 Uani 1 1 d .
H1' H -0.2632 0.0623 0.4894 0.017 Uiso 1 1 calc R
N9' N -0.0441(4) 0.1444(3) 0.7780(2) 0.016 Uani 1 1 d .
N3 N 0.8654(3) 0.4661(3) 0.5637(2) 0.015 Uani 1 1 d .
N6 N 0.4611(4) 0.3300(3) 0.4450(2) 0.015 Uani 1 1 d .
C10' C -0.1784(4) 0.2288(4) 0.9067(3) 0.018 Uani 1 1 d .
N7' N 0.0962(3) 0.2048(3) 0.6902(2) 0.012 Uani 1 1 d .
N7 N 0.5551(3) 0.3265(3) 0.6285(2) 0.014 Uani 1 1 d .
C14' C -0.1880(5) 0.4297(4) 1.0211(3) 0.023 Uani 1 1 d .
H14' H -0.1447 0.4995 1.0676 0.028 Uiso 1 1 calc R
C17 C 0.3848(4) 0.0467(4) 0.6925(3) 0.016 Uani 1 1 d .
N6' N -0.0200(4) 0.1719(4) 0.5007(2) 0.019 Uani 1 1 d .
C19 C 0.3507(4) 0.5171(4) 0.7655(3) 0.018 Uani 1 1 d .
C18 C 0.4089(5) -0.0801(4) 0.6977(3) 0.021 Uani 1 1 d .
H18A H 0.3759 -0.1458 0.6429 0.032 Uiso 1 1 calc R
H18B H 0.3605 -0.0957 0.7443 0.032 Uiso 1 1 calc R
H18C H 0.5057 -0.0795 0.7093 0.032 Uiso 1 1 calc R
C8 C 0.6487(4) 0.3467(4) 0.6949(3) 0.016 Uani 1 1 d .
H8 H 0.6295 0.3280 0.7454 0.019 Uiso 1 1 calc R
N3' N -0.2532(4) 0.0537(3) 0.6792(2) 0.018 Uani 1 1 d .
C16' C -0.0320(5) 0.1798(5) 0.3597(3) 0.026 Uani 1 1 d .
H16A H -0.0045 0.2701 0.3825 0.039 Uiso 1 1 calc R
H16B H -0.0886 0.1574 0.3055 0.039 Uiso 1 1 calc R
H16C H 0.0483 0.1380 0.3494 0.039 Uiso 1 1 calc R
C5' C -0.0321(4) 0.1520(4) 0.6448(3) 0.014 Uani 1 1 d .
C5 C 0.6263(4) 0.3684(4) 0.5689(3) 0.015 Uani 1 1 d .
C13 C 0.8975(5) 0.8264(4) 0.9173(3) 0.024 Uani 1 1 d .
H13 H 0.8968 0.9093 0.9546 0.028 Uiso 1 1 calc R
C13' C -0.3266(5) 0.4208(4) 0.9964(3) 0.021 Uani 1 1 d .
H13' H -0.3768 0.4838 1.0270 0.025 Uiso 1 1 calc R
C11 C 0.7969(4) 0.6067(4) 0.8655(3) 0.019 Uani 1 1 d .
H11 H 0.7292 0.5425 0.8673 0.022 Uiso 1 1 calc R
C4 C 0.7620(4) 0.4131(4) 0.6012(3) 0.013 Uani 1 1 d .
C9 C 0.8975(4) 0.4424(4) 0.7455(3) 0.016 Uani 1 1 d .
H9A H 0.9799 0.4375 0.7142 0.019 Uiso 1 1 calc R
H9B H 0.8991 0.3874 0.7804 0.019 Uiso 1 1 calc R
C15 C 0.9981(4) 0.6759(4) 0.8024(3) 0.020 Uani 1 1 d .
H15 H 1.0650 0.6582 0.7628 0.024 Uiso 1 1 calc R
C16 C 0.3258(4) 0.2864(4) 0.3157(3) 0.016 Uani 1 1 d .
H16D H 0.3150 0.1980 0.3093 0.025 Uiso 1 1 calc R
H16E H 0.3204 0.2950 0.2587 0.025 Uiso 1 1 calc R
H16F H 0.2541 0.3252 0.3485 0.025 Uiso 1 1 calc R
C4' C -0.1190(4) 0.1140(4) 0.6990(3) 0.016 Uani 1 1 d .
C10 C 0.8981(4) 0.5781(4) 0.8060(3) 0.017 Uani 1 1 d .
C6 C 0.5846(4) 0.3730(4) 0.4843(3) 0.015 Uani 1 1 d .
C11' C -0.3171(5) 0.2217(5) 0.8816(3) 0.021 Uani 1 1 d .
H11' H -0.3607 0.1521 0.8351 0.025 Uiso 1 1 calc R
C15' C -0.1142(4) 0.3349(4) 0.9768(3) 0.019 Uani 1 1 d .
H15' H -0.0210 0.3414 0.9936 0.023 Uiso 1 1 calc R
C12 C 0.7972(5) 0.7288(4) 0.9210(3) 0.022 Uani 1 1 d .
H12 H 0.7309 0.7468 0.9611 0.026 Uiso 1 1 calc R
C6' C -0.0855(4) 0.1357(4) 0.5571(3) 0.015 Uani 1 1 d .
C20 C 0.3856(5) 0.6554(4) 0.8199(3) 0.023 Uani 1 1 d .
H20A H 0.4045 0.7041 0.7819 0.034 Uiso 1 1 calc R
H20B H 0.4652 0.6675 0.8597 0.034 Uiso 1 1 calc R
H20C H 0.3092 0.6831 0.8526 0.034 Uiso 1 1 calc R
C2 C 0.8209(4) 0.4677(4) 0.4880(3) 0.016 Uani 1 1 d .
H2 H 0.8841 0.5022 0.4580 0.019 Uiso 1 1 calc R
C8' C 0.0829(4) 0.1979(4) 0.7695(3) 0.016 Uani 1 1 d .
H8' H 0.1535 0.2268 0.8146 0.020 Uiso 1 1 calc R
C9' C -0.0955(5) 0.1261(4) 0.8584(3) 0.019 Uani 1 1 d .
H9C H -0.0178 0.1260 0.8974 0.023 Uiso 1 1 calc R
H9D H -0.1526 0.0439 0.8423 0.023 Uiso 1 1 calc R
C14 C 0.9968(5) 0.8004(4) 0.8590(3) 0.024 Uani 1 1 d .
H14 H 1.0632 0.8656 0.8571 0.028 Uiso 1 1 calc R
H1W H 0.2832 0.2658 0.4846 0.078 Uiso 1 1 d R
H2W H 0.1968 0.1647 0.4912 2.000 Uiso 1 1 d R

loop_
_atom_site_aniso_label
_atom_site_aniso_U_11
_atom_site_aniso_U_22
_atom_site_aniso_U_33
_atom_site_aniso_U_23
_atom_site_aniso_U_13
_atom_site_aniso_U_12
Cd1 0.014 0.017 0.015 0.006 0.002 0.001
O3 0.021 0.015 0.018 0.001 -0.001 0.006
O2 0.016 0.018 0.019 0.007 0.004 0.003
O4 0.026 0.019 0.017 0.007 0.001 0.006
C2' 0.017 0.017 0.024 0.003 0.005 0.003
O1 0.014 0.027 0.016 0.009 -0.002 -0.001
O6 0.031 0.042 0.024 0.012 0.003 0.012
O5 0.018 0.023 0.020 0.010 0.001 -0.001
O1' 0.022 0.037 0.017 0.016 -0.004 -0.009
C12' 0.020 0.027 0.021 0.006 0.007 0.006
O1W 0.019 0.035 0.017 0.012 0.002 -0.005
C21 0.044 0.036 0.029 0.008 0.006 0.016
N9 0.017 0.011 0.016 0.006 0.000 0.002
N1 0.014 0.016 0.013 0.007 0.005 0.003
N1' 0.013 0.017 0.014 0.009 0.000 -0.002
N9' 0.016 0.017 0.013 0.003 0.003 0.003
N3 0.010 0.016 0.021 0.007 0.003 0.002
N6 0.016 0.021 0.012 0.012 0.002 0.000
C10' 0.015 0.026 0.015 0.010 0.005 0.005
N7' 0.008 0.013 0.015 0.005 0.002 0.001
N7 0.013 0.018 0.013 0.007 0.003 0.000
C14' 0.033 0.016 0.018 0.006 -0.002 -0.001
C17 0.005 0.022 0.020 0.010 -0.003 -0.003
N6' 0.018 0.026 0.014 0.010 0.000 0.001
C19 0.011 0.024 0.019 0.007 0.005 0.001
C18 0.024 0.016 0.024 0.005 0.006 0.006
C8 0.018 0.015 0.017 0.007 0.005 0.001
N3' 0.014 0.018 0.019 0.004 0.003 0.001
C16' 0.027 0.033 0.021 0.014 0.006 0.004
C5' 0.020 0.011 0.014 0.007 0.003 0.004
C5 0.011 0.016 0.016 0.003 0.004 0.003
C13 0.029 0.017 0.024 0.004 0.000 0.006
C13' 0.027 0.022 0.019 0.011 0.005 0.009
C11 0.017 0.021 0.019 0.009 0.000 -0.001
C4 0.014 0.008 0.015 0.001 0.003 0.001
C9 0.012 0.018 0.018 0.005 -0.002 0.003
C15 0.016 0.024 0.020 0.009 -0.001 -0.002
C16 0.016 0.019 0.016 0.010 -0.004 0.001
C4' 0.017 0.013 0.017 0.004 0.002 0.002
C10 0.020 0.017 0.015 0.006 0.000 0.006
C6 0.019 0.014 0.014 0.005 0.003 0.005
C11' 0.020 0.029 0.015 0.011 0.004 0.000
C15' 0.014 0.026 0.017 0.009 -0.002 -0.002
C12 0.025 0.023 0.018 0.007 0.002 0.005
C6' 0.014 0.012 0.017 0.002 0.001 0.002
C20 0.032 0.013 0.024 0.008 0.008 0.003
C2 0.012 0.020 0.018 0.009 0.004 0.003
C8' 0.015 0.019 0.015 0.004 -0.001 0.002
C9' 0.024 0.020 0.016 0.009 0.007 0.001
C14 0.025 0.020 0.023 0.009 -0.009 -0.006

loop_
_atom_type_symbol
_atom_type_description
_atom_type_scat_dispersion_real
_atom_type_scat_dispersion_imag
_atom_type_scat_source
C C 0.0033 0.0016 'International Tables Vol C Tables 4.2.6.8 and 6.1.1.4'
H H 0.0000 0.0000 'International Tables Vol C Tables 4.2.6.8 and 6.1.1.4'
N N 0.0061 0.0033 'International Tables Vol C Tables 4.2.6.8 and 6.1.1.4'
O O 0.0106 0.0060 'International Tables Vol C Tables 4.2.6.8 and 6.1.1.4'
Cd Cd -0.8075 1.2024 'International Tables Vol C Tables 4.2.6.8 and 6.1.1.4'

loop_
_geom_angle_atom_site_label_1
_geom_angle_atom_site_label_2
_geom_angle_atom_site_label_3
_geom_angle
O1W Cd1 O4 142.76(12)
O1W Cd1 O2 85.26(12)
O4 Cd1 O2 129.99(11)
O1W Cd1 N7' 91.13(11)
O4 Cd1 N7' 97.66(11)
O2 Cd1 N7' 92.76(11)
O1W Cd1 N7 87.37(11)
O4 Cd1 N7 83.91(11)
O2 Cd1 N7 86.50(11)
N7' Cd1 N7 178.38(11)
O1W Cd1 O5 89.35(11)
O4 Cd1 O5 54.43(10)
O2 Cd1 O5 173.03(10)
N7' Cd1 O5 91.76(11)
N7 Cd1 O5 88.84(11)
O1W Cd1 O3 136.30(11)
O4 Cd1 O3 80.93(10)
O2 Cd1 O3 52.89(10)
N7' Cd1 O3 80.25(11)
N7 Cd1 O3 100.41(11)
O5 Cd1 O3 133.31(10)
O1W Cd1 C19 115.87(13)
O4 Cd1 C19 27.19(12)
O2 Cd1 C19 156.15(12)
N7' Cd1 C19 97.48(12)
N7 Cd1 C19 83.74(12)
O5 Cd1 C19 27.40(12)
O3 Cd1 C19 107.74(11)
C17 O3 Cd1 87.1(3)
C17 O2 Cd1 98.6(3)
C19 O4 Cd1 94.8(3)
N3' C2' N1' 125.9(4)
C16 O1 N6 107.6(3)
C19 O5 Cd1 88.7(3)
N6' O1' C16' 107.8(3)
C11' C12' C13' 119.8(4)
C8 N9 C4 105.9(3)
C8 N9 C9 126.7(4)
C4 N9 C9 126.8(4)
C2 N1 C6 124.0(4)
C2' N1' C6' 125.0(4)
C8' N9' C4' 107.0(4)
C8' N9' C9' 127.0(4)
C4' N9' C9' 126.0(4)
C2 N3 C4 110.6(4)
C6 N6 O1 108.9(3)
C11' C10' C15' 118.9(4)
C11' C10' C9' 121.2(4)
C15' C10' C9' 119.9(4)
C8' N7' C5' 104.5(3)
C8' N7' Cd1 115.2(3)
C5' N7' Cd1 139.4(3)
C8 N7 C5 104.1(3)
C8 N7 Cd1 112.8(3)
C5 N7 Cd1 142.0(3)
C15' C14' C13' 120.0(4)
O3 C17 O2 121.3(4)
O3 C17 C18 120.0(4)
O2 C17 C18 118.8(4)
C6' N6' O1' 109.0(3)
O4 C19 O5 121.3(4)
O4 C19 C20 120.3(4)
O5 C19 C20 118.4(4)
O4 C19 Cd1 58.0(2)
O5 C19 Cd1 63.9(2)
C20 C19 Cd1 171.9(3)
N7 C8 N9 113.3(4)
C2' N3' C4' 111.0(4)
C4' C5' N7' 109.7(4)
C4' C5' C6' 118.4(4)
N7' C5' C6' 131.9(4)
C4 C5 N7 110.3(4)
C4 C5 C6 117.5(4)
N7 C5 C6 132.2(4)
C14 C13 C12 120.4(4)
C14' C13' C12' 120.1(4)
C12 C11 C10 120.4(4)
N9 C4 N3 125.1(4)
N9 C4 C5 106.3(4)
N3 C4 C5 128.6(4)
N9 C9 C10 112.0(3)
C14 C15 C10 119.6(4)
N9' C4' C5' 106.1(4)
N9' C4' N3' 125.4(4)
C5' C4' N3' 128.5(4)
C15 C10 C11 119.5(4)
C15 C10 C9 120.6(4)
C11 C10 C9 119.9(4)
N6 C6 N1 124.0(4)
N6 C6 C5 123.8(4)
N1 C6 C5 112.1(4)
C12' C11' C10' 120.6(4)
C14' C15' C10' 120.6(4)
C11 C12 C13 120.0(4)
N6' C6' N1' 123.2(4)
N6' C6' C5' 125.8(4)
N1' C6' C5' 111.0(4)
N3 C2 N1 127.1(4)
N7' C8' N9' 112.8(4)
N9' C9' C10' 112.3(4)
C13 C14 C15 120.1(4)

loop_
_geom_bond_atom_site_label_1
_geom_bond_atom_site_label_2
_geom_bond_distance
Cd1 O1W 2.240(3)
Cd1 O4 2.328(3)
Cd1 O2 2.330(3)
Cd1 N7' 2.387(3)
Cd1 N7 2.403(3)
Cd1 O5 2.457(3)
Cd1 O3 2.585(3)
Cd1 C19 2.736(4)
O3 C17 1.255(5)
O2 C17 1.271(5)
O4 C19 1.255(5)
C2' N3' 1.300(6)
C2' N1' 1.359(6)
O1 C16 1.425(5)
O1 N6 1.433(4)
O6 C21 1.421(6)
O5 C19 1.259(5)
O1' N6' 1.428(5)
O1' C16' 1.434(5)
C12' C11' 1.386(6)
C12' C13' 1.396(6)
N9 C8 1.365(5)
N9 C4 1.375(5)
N9 C9 1.466(5)
N1 C2 1.349(5)
N1 C6 1.395(5)
N1' C6' 1.401(5)
N9' C8' 1.350(6)
N9' C4' 1.367(6)
N9' C9' 1.482(5)
N3 C2 1.290(6)
N3 C4 1.378(5)
N6 C6 1.303(6)
C10' C11' 1.391(6)
C10' C15' 1.405(6)
C10' C9' 1.516(6)
N7' C8' 1.322(6)
N7' C5' 1.390(5)
N7 C8 1.326(5)
N7 C5 1.384(5)
C14' C15' 1.381(7)
C14' C13' 1.385(7)
C17 C18 1.507(6)
N6' C6' 1.282(6)
C19 C20 1.503(6)
N3' C4' 1.379(5)
C5' C4' 1.379(6)
C5' C6' 1.438(6)
C5 C4 1.381(6)
C5 C6 1.433(6)
C13 C14 1.374(7)
C13 C12 1.403(7)
C11 C12 1.371(6)
C11 C10 1.403(6)
C9 C10 1.518(6)
C15 C14 1.401(7)
C15 C10 1.401(6)
